data_4316709
loop_
_publ_author_name
'Gang Wei'
'Yu-Feng Shen'
'Yong-Ru Li'
'Xiao-Chun Huang'

_publ_contact_author_email xchuang@stu.edu.cn
_publ_contact_author_fax '86 754 2902589'
_publ_contact_author_phone '86 754 2902917'
_publ_section_title
;
 Synthesis, Crystal Structure, and Photoluminescent Properties of Ternary
 Cd(II)/Triazolate/Chloride System
;
_journal_name_full 'Inorganic Chemistry'
_journal_page_first 9191
_journal_page_last 9199
_journal_paper_doi 10.1021/ic100610t
_journal_volume 49
_journal_year 2010
_chemical_formula_moiety 'C12 H13 Cd3 Cl N16'
_chemical_formula_sum 'C12 H13 Cd3 Cl N16'
_chemical_formula_weight 754.06
_chemical_name_systematic
; 
 ? 
;
_space_group_IT_number 36
_symmetry_cell_setting orthorhombic
_symmetry_space_group_name_Hall 'C 2c -2'
_symmetry_space_group_name_H-M 'C m c 21'
_atom_sites_solution_hydrogens geom
_atom_sites_solution_primary direct
_atom_sites_solution_secondary difmap
_audit_creation_method SHELXL-97
_cell_angle_alpha 90.00
_cell_angle_beta 90.00
_cell_angle_gamma 90.00
_cell_formula_units_Z 8
_cell_length_a 10.3417(12)
_cell_length_b 33.579(4)
_cell_length_c 13.4148(15)
_cell_measurement_reflns_used 5457
_cell_measurement_temperature 273(2)
_cell_measurement_theta_max 27.9
_cell_measurement_theta_min 2.52
_cell_volume 4658.5(9)
_computing_cell_refinement 'Bruker SMART'
_computing_data_collection 'Bruker SMART'
_computing_data_reduction 'Bruker SAINT'
_computing_molecular_graphics 'Bruker SHELXTL'
_computing_publication_material 'Bruker SHELXTL'
_computing_structure_refinement 'SHELXL-97 (Sheldrick, 1997)'
_computing_structure_solution 'SHELXS-97 (Sheldrick, 1990)'
_diffrn_ambient_temperature 273(2)
_diffrn_measured_fraction_theta_full 0.979
_diffrn_measured_fraction_theta_max 0.979
_diffrn_measurement_device_type 'Bruker APEX area-dectector diffractometer'
_diffrn_measurement_method '\f and \w-scan'
_diffrn_radiation_monochromator graphite
_diffrn_radiation_source 'fine-focus sealed tube'
_diffrn_radiation_type MoK\a
_diffrn_radiation_wavelength 0.71073
_diffrn_reflns_av_R_equivalents 0.0164
_diffrn_reflns_av_sigmaI/netI 0.0207
_diffrn_reflns_limit_h_max 11
_diffrn_reflns_limit_h_min -13
_diffrn_reflns_limit_k_max 44
_diffrn_reflns_limit_k_min -41
_diffrn_reflns_limit_l_max 16
_diffrn_reflns_limit_l_min -17
_diffrn_reflns_number 14389
_diffrn_reflns_theta_full 27.86
_diffrn_reflns_theta_max 27.86
_diffrn_reflns_theta_min 1.21
_exptl_absorpt_coefficient_mu 2.864
_exptl_absorpt_correction_T_max 0.5465
_exptl_absorpt_correction_T_min 0.5010
_exptl_absorpt_correction_type multi-scan
_exptl_absorpt_process_details 'SADABS (Sheldrick, 1996)'
_exptl_crystal_colour colorless
_exptl_crystal_density_diffrn 2.150
_exptl_crystal_density_meas ?
_exptl_crystal_density_method 'not measured'
_exptl_crystal_description polyhedron
_exptl_crystal_F_000 2864
_exptl_crystal_size_max 0.28
_exptl_crystal_size_mid 0.24
_exptl_crystal_size_min 0.19
_refine_diff_density_max 0.962
_refine_diff_density_min -0.868
_refine_diff_density_rms 0.170
_refine_ls_extinction_method none
_refine_ls_goodness_of_fit_ref 1.045
_refine_ls_hydrogen_treatment constr
_refine_ls_matrix_type full
_refine_ls_number_parameters 325
_refine_ls_number_reflns 5457
_refine_ls_number_restraints 13
_refine_ls_restrained_S_all 1.054
_refine_ls_R_factor_all 0.0229
_refine_ls_R_factor_gt 0.0217
_refine_ls_shift/su_max 0.001
_refine_ls_shift/su_mean 0.000
_refine_ls_structure_factor_coef Fsqd
_refine_ls_weighting_details 'calc w=1/[\s^2^(Fo^2^)+(0.0251P)^2^+8.8692P] where P=(Fo^2^+2Fc^2^)/3'
_refine_ls_weighting_scheme calc
_refine_ls_wR_factor_gt 0.0573
_refine_ls_wR_factor_ref 0.0608
_reflns_number_gt 5257
_reflns_number_total 5457
_reflns_threshold_expression >2sigma(I)
_cod_data_source_file ic100610t_si_001_4.cif
_cod_data_source_block 3
_cod_depositor_comments
;
The following automatic conversions were performed:

'_symmetry_cell_setting' value 'Orthorhombic' changed to
'orthorhombic' according to the built-in table from CIF Core
dictionary named 'cif_core.dic' version 2.4.1 from
2010-06-29.

'_exptl_absorpt_correction_type' value 'Multi-scan'
changed to 'multi-scan' according to the built-in table from CIF Core
dictionary named 'cif_core.dic' version 2.4.1 from 2010-06-29.

Automatic conversion script
Id: cif_fix_values 1646 2011-03-28 12:23:43Z adriana 

The following automatic conversions were performed:

'_exptl_crystal_density_meas' value 'no' was changed to '?' - the
value is perceived as not measured.

Automatic conversion script
Id: cif_fix_values 3008 2015-01-20 13:52:24Z robertas 
;
_cod_original_sg_symbol_Hall C2c-2
_cod_database_code 4316709

loop_
_publ_contact_author
;
      Huang, Xiao-Chun
      Department of Chemistry
      Shantou University
      Guangdong 515063
      P. R. China
;

loop_
_symmetry_equiv_pos_as_xyz
'x, y, z'
'-x, -y, z+1/2'
'x, -y, z+1/2'
'-x, y, z'
'x+1/2, y+1/2, z'
'-x+1/2, -y+1/2, z+1/2'
'x+1/2, -y+1/2, z+1/2'
'-x+1/2, y+1/2, z'

loop_
_atom_site_label
_atom_site_type_symbol
_atom_site_fract_x
_atom_site_fract_y
_atom_site_fract_z
_atom_site_U_iso_or_equiv
_atom_site_adp_type
_atom_site_occupancy
_atom_site_symmetry_multiplicity
_atom_site_calc_flag
_atom_site_refinement_flags
_atom_site_disorder_assembly
_atom_site_disorder_group
Cd1 Cd 1.0000 0.434683(11) -0.02753(3) 0.01936(8) Uani 1 2 d S . .
Cd2 Cd 1.0000 0.356584(10) -0.25208(3) 0.02015(9) Uani 1 2 d S . .
Cd3 Cd 1.0000 0.313612(13) -0.51246(3) 0.02274(8) Uani 1 2 d S . .
Cd4 Cd 0.5000 0.231635(10) -0.27614(3) 0.02044(9) Uani 1 2 d S . .
Cd5 Cd 0.0000 0.105625(10) -0.24716(3) 0.02069(8) Uani 1 2 d S . .
Cd6 Cd 0.0000 0.015076(10) 0.21066(3) 0.01896(8) Uani 1 2 d S . .
Cl1 Cl 1.0000 0.38642(4) -0.43834(12) 0.0387(4) Uani 1 2 d S . .
Cl2 Cl 0.5000 0.26021(4) -0.09007(11) 0.0321(3) Uani 1 2 d S . .
N1 N 1.1574(3) 0.43073(10) -0.1484(3) 0.0313(8) Uani 1 1 d . . .
N2 N 1.1652(3) 0.40231(9) -0.2205(3) 0.0276(7) Uani 1 1 d . . .
N3 N 1.3331(3) 0.44364(9) -0.2390(3) 0.0282(7) Uani 1 1 d . . .
N4 N 1.0000 0.36540(12) -0.0051(4) 0.0254(9) Uani 1 2 d S . .
N5 N 1.0000 0.33713(14) -0.0804(4) 0.0320(11) Uani 1 2 d S . .
N6 N 1.0000 0.30549(15) 0.0670(4) 0.0335(11) Uani 1 2 d S . .
N7 N 0.8428(3) 0.31085(9) -0.3022(2) 0.0286(7) Uani 1 1 d . . .
N8 N 0.8413(3) 0.29762(10) -0.3990(3) 0.0328(8) Uani 1 1 d . . .
N9 N 0.6704(3) 0.27224(9) -0.3219(3) 0.0312(8) Uani 1 1 d . . .
N10 N 0.3372(3) 0.18742(9) -0.2194(3) 0.0282(7) Uani 1 1 d . . .
N11 N 0.3455(4) 0.16908(10) -0.1300(3) 0.0341(8) Uani 1 1 d . . .
N12 N 0.1633(3) 0.14846(10) -0.2019(3) 0.0291(7) Uani 1 1 d . . .
N13 N -0.1540(3) 0.06970(9) -0.3354(3) 0.0314(8) Uani 1 1 d . . .
N14 N -0.1662(3) 0.02918(9) -0.3344(3) 0.0282(7) Uani 1 1 d . . .
N15 N -0.3344(3) 0.05402(10) -0.4160(3) 0.0283(7) Uani 1 1 d . . .
N16 N 0.0000 0.06181(14) -0.1143(4) 0.0286(10) Uani 1 2 d S . .
N17 N 0.0000 0.02073(14) -0.1254(3) 0.0251(10) Uani 1 2 d S . .
N18 N 0.0000 0.03479(14) 0.0374(3) 0.0278(10) Uani 1 2 d S . .
N20 N 0.0000 0.1474(2) -0.4154(5) 0.0541(17) Uani 1 2 d S . .
N21 N 1.0000 0.50884(15) -0.0625(6) 0.0569(18) Uani 1 2 d S . .
C1 C 1.2565(5) 0.45477(11) -0.1618(3) 0.0343(9) Uani 1 1 d . . .
H1A H 1.2722 0.4771 -0.1224 0.041 Uiso 1 1 calc R . .
C2 C 1.2703(4) 0.41128(11) -0.2723(3) 0.0326(9) Uani 1 1 d . . .
H2A H 1.2980 0.3965 -0.3269 0.039 Uiso 1 1 calc R . .
C3 C 1.0000 0.34487(17) 0.0787(4) 0.0268(12) Uani 1 2 d S . .
H3A H 1.0000 0.3569 0.1411 0.032 Uiso 1 2 calc SR . .
C4 C 1.0000 0.30247(17) -0.0333(5) 0.0332(13) Uani 1 2 d S . .
H4A H 1.0000 0.2781 -0.0665 0.040 Uiso 1 2 calc SR . .
C5 C 0.7398(4) 0.29481(11) -0.2597(3) 0.0334(9) Uani 1 1 d . . .
H5A H 0.7178 0.2988 -0.1933 0.040 Uiso 1 1 calc R . .
C6 C 0.7378(4) 0.27484(12) -0.4068(3) 0.0360(10) Uani 1 1 d . . .
H6A H 0.7142 0.2619 -0.4654 0.043 Uiso 1 1 calc R . .
C7 C 0.2277(4) 0.17469(12) -0.2599(3) 0.0334(9) Uani 1 1 d . . .
H7A H 0.1983 0.1830 -0.3221 0.040 Uiso 1 1 calc R . .
C8 C 0.2406(5) 0.14644(12) -0.1224(3) 0.0352(10) Uani 1 1 d . . .
H8A H 0.2227 0.1307 -0.0671 0.042 Uiso 1 1 calc R . .
C9 C -0.2548(4) 0.08257(12) -0.3851(4) 0.0386(10) Uani 1 1 d . . .
H9A H -0.2694 0.1094 -0.3977 0.046 Uiso 1 1 calc R . .
C10 C -0.2744(4) 0.02135(12) -0.3833(3) 0.0307(8) Uani 1 1 d . . .
H10A H -0.3054 -0.0043 -0.3938 0.037 Uiso 1 1 calc R . .
C11 C 0.0000 0.00691(16) -0.0349(4) 0.0281(12) Uani 1 2 d S . .
H11A H 0.0000 -0.0202 -0.0210 0.034 Uiso 1 2 calc SR . .
C12 C 0.0000 0.06752(16) -0.0147(5) 0.0280(12) Uani 1 2 d S . .
H12A H 0.0000 0.0927 0.0142 0.034 Uiso 1 2 calc SR . .
C13 C 1.0000 0.5350(2) -0.1094(6) 0.0506(19) Uani 1 2 d S . .
C14 C 1.0000 0.5693(3) -0.1757(9) 0.099(4) Uani 1 2 d SU . .
H14C H 1.0445 0.5634 -0.2367 0.119 Uiso 0.50 1 d PR . .
H14A H 1.0406 0.5911 -0.1416 0.119 Uiso 0.50 1 d PR . .
H14B H 0.9120 0.5767 -0.1887 0.119 Uiso 0.50 1 d PR . .
C15 C 0.0000 0.1427(2) -0.4987(6) 0.0500(18) Uani 1 2 d S . .
C16 C 0.0000 0.1365(3) -0.6051(9) 0.108(4) Uani 1 2 d SU . .
H16C H 0.0571 0.1149 -0.6213 0.130 Uiso 0.50 1 d PR . .
H16A H 0.0290 0.1601 -0.6384 0.130 Uiso 0.50 1 d PR . .
H16B H -0.0854 0.1302 -0.6282 0.130 Uiso 0.50 1 d PR . .

loop_
_atom_site_aniso_label
_atom_site_aniso_U_11
_atom_site_aniso_U_22
_atom_site_aniso_U_33
_atom_site_aniso_U_23
_atom_site_aniso_U_13
_atom_site_aniso_U_12
Cd1 0.01558(16) 0.02373(17) 0.01875(18) -0.00120(13) 0.000 0.000
Cd2 0.01908(18) 0.02063(17) 0.02074(19) -0.00253(14) 0.000 0.000
Cd3 0.01922(17) 0.03090(18) 0.01811(18) 0.00074(13) 0.000 0.000
Cd4 0.01729(18) 0.02062(16) 0.0234(2) 0.00085(14) 0.000 0.000
Cd5 0.01653(17) 0.02242(16) 0.02312(19) -0.00082(14) 0.000 0.000
Cd6 0.01541(17) 0.02237(16) 0.01909(18) -0.00232(14) 0.000 0.000
Cl1 0.0641(11) 0.0274(7) 0.0246(7) 0.0020(5) 0.000 0.000
Cl2 0.0461(9) 0.0265(6) 0.0235(7) -0.0013(5) 0.000 0.000
N1 0.0247(18) 0.0375(18) 0.0318(18) -0.0093(14) 0.0085(15) -0.0084(14)
N2 0.0247(17) 0.0308(16) 0.0275(17) -0.0057(13) 0.0055(14) -0.0059(13)
N3 0.0210(17) 0.0297(16) 0.0339(19) 0.0000(13) 0.0068(14) -0.0043(12)
N4 0.027(2) 0.024(2) 0.025(2) -0.0004(18) 0.000 0.000
N5 0.045(3) 0.027(2) 0.024(2) 0.0034(19) 0.000 0.000
N6 0.039(3) 0.035(3) 0.027(2) 0.000(2) 0.000 0.000
N7 0.0285(18) 0.0342(16) 0.0231(16) -0.0063(13) 0.0046(13) -0.0115(13)
N8 0.0337(19) 0.0395(17) 0.0252(17) -0.0088(15) 0.0055(15) -0.0127(15)
N9 0.0301(19) 0.0336(17) 0.0300(18) -0.0017(14) 0.0045(15) -0.0119(14)
N10 0.0244(17) 0.0330(17) 0.0272(17) 0.0015(13) -0.0010(14) -0.0082(13)
N11 0.034(2) 0.0398(19) 0.0287(18) 0.0044(15) -0.0080(15) -0.0122(15)
N12 0.0227(18) 0.0328(16) 0.0319(19) -0.0005(14) -0.0021(15) -0.0067(13)
N13 0.0242(18) 0.0295(16) 0.041(2) -0.0023(15) -0.0118(15) 0.0018(13)
N14 0.0238(16) 0.0284(16) 0.0325(18) -0.0015(13) -0.0064(14) 0.0051(13)
N15 0.0222(17) 0.0332(15) 0.0294(18) 0.0004(13) -0.0066(14) 0.0009(13)
N16 0.035(3) 0.028(2) 0.023(2) 0.0035(17) 0.000 0.000
N17 0.026(2) 0.029(2) 0.021(2) -0.0064(18) 0.000 0.000
N18 0.031(3) 0.037(3) 0.016(2) -0.0027(18) 0.000 0.000
N20 0.064(4) 0.062(4) 0.037(4) 0.012(3) 0.000 0.000
N21 0.076(5) 0.021(3) 0.074(5) -0.002(3) 0.000 0.000
C1 0.030(2) 0.037(2) 0.035(2) -0.0101(18) 0.0091(17) -0.0148(17)
C2 0.028(2) 0.0360(18) 0.033(2) -0.0092(16) 0.0128(17) -0.0071(17)
C3 0.028(3) 0.033(3) 0.019(3) 0.000(2) 0.000 0.000
C4 0.039(3) 0.028(3) 0.033(3) 0.002(2) 0.000 0.000
C5 0.033(2) 0.041(2) 0.0270(19) -0.0038(16) 0.0085(18) -0.0096(17)
C6 0.033(2) 0.048(2) 0.027(2) -0.0089(19) 0.006(2) -0.018(2)
C7 0.030(2) 0.0395(19) 0.030(2) 0.0074(17) -0.0093(17) -0.0113(17)
C8 0.036(3) 0.038(2) 0.031(2) 0.0067(17) -0.0003(19) -0.0165(18)
C9 0.030(2) 0.0308(19) 0.055(3) 0.0037(18) -0.018(2) 0.0020(17)
C10 0.0225(19) 0.0300(18) 0.040(2) 0.0018(15) -0.0100(18) 0.0000(16)
C11 0.029(3) 0.034(3) 0.021(3) -0.002(2) 0.000 0.000
C12 0.029(3) 0.025(3) 0.030(3) -0.002(2) 0.000 0.000
C13 0.076(5) 0.031(3) 0.045(4) -0.007(3) 0.000 0.000
C14 0.160(8) 0.061(5) 0.075(6) 0.007(5) 0.000 0.000
C15 0.071(5) 0.034(3) 0.045(4) 0.002(3) 0.000 0.000
C16 0.166(9) 0.087(6) 0.072(6) -0.018(5) 0.000 0.000

loop_
_atom_type_symbol
_atom_type_description
_atom_type_scat_dispersion_real
_atom_type_scat_dispersion_imag
_atom_type_scat_source
C C 0.0033 0.0016 'International Tables Vol C Tables 4.2.6.8 and 6.1.1.4'
H H 0.0000 0.0000 'International Tables Vol C Tables 4.2.6.8 and 6.1.1.4'
N N 0.0061 0.0033 'International Tables Vol C Tables 4.2.6.8 and 6.1.1.4'
Cd Cd -0.8075 1.2024 'International Tables Vol C Tables 4.2.6.8 and 6.1.1.4'
Cl Cl 0.1484 0.1585 'International Tables Vol C Tables 4.2.6.8 and 6.1.1.4'

loop_
_geom_angle_atom_site_label_1
_geom_angle_atom_site_label_2
_geom_angle_atom_site_label_3
_geom_angle
_geom_angle_site_symmetry_1
_geom_angle_site_symmetry_3
_geom_angle_publ_flag
N1 Cd1 N1 90.04(19) . 4_755 ?
N1 Cd1 N15 86.63(12) . 7_655 ?
N1 Cd1 N15 172.80(14) 4_755 7_655 ?
N1 Cd1 N15 172.80(14) . 6 ?
N1 Cd1 N15 86.63(12) 4_755 6 ?
N15 Cd1 N15 95.95(18) 7_655 6 ?
N1 Cd1 N4 91.90(12) . . ?
N1 Cd1 N4 91.90(12) 4_755 . ?
N15 Cd1 N4 94.59(12) 7_655 . ?
N15 Cd1 N4 94.59(12) 6 . ?
N1 Cd1 N21 85.77(15) . . ?
N1 Cd1 N21 85.77(15) 4_755 . ?
N15 Cd1 N21 87.62(14) 7_655 . ?
N15 Cd1 N21 87.62(14) 6 . ?
N4 Cd1 N21 176.7(2) . . ?
N7 Cd2 N7 88.25(17) . 4_755 ?
N7 Cd2 N2 173.56(12) . . ?
N7 Cd2 N2 88.59(11) 4_755 . ?
N7 Cd2 N2 88.59(11) . 4_755 ?
N7 Cd2 N2 173.56(12) 4_755 4_755 ?
N2 Cd2 N2 94.00(16) . 4_755 ?
N7 Cd2 N5 95.60(12) . . ?
N7 Cd2 N5 95.60(12) 4_755 . ?
N2 Cd2 N5 90.28(12) . . ?
N2 Cd2 N5 90.28(12) 4_755 . ?
N7 Cd2 Cl1 88.71(9) . . ?
N7 Cd2 Cl1 88.71(9) 4_755 . ?
N2 Cd2 Cl1 85.62(9) . . ?
N2 Cd2 Cl1 85.62(9) 4_755 . ?
N5 Cd2 Cl1 173.99(12) . . ?
N8 Cd3 N8 90.97(19) 4_755 . ?
N8 Cd3 N11 90.94(13) 4_755 6_654 ?
N8 Cd3 N11 178.00(15) . 6_654 ?
N8 Cd3 N11 178.00(15) 4_755 7_554 ?
N8 Cd3 N11 90.94(13) . 7_554 ?
N11 Cd3 N11 87.14(19) 6_654 7_554 ?
N8 Cd3 Cl1 88.11(9) 4_755 . ?
N8 Cd3 Cl1 88.11(9) . . ?
N11 Cd3 Cl1 91.37(9) 6_654 . ?
N11 Cd3 Cl1 91.37(9) 7_554 . ?
N8 Cd3 Cl2 92.35(9) 4_755 6_654 ?
N8 Cd3 Cl2 92.35(9) . 6_654 ?
N11 Cd3 Cl2 88.16(9) 6_654 6_654 ?
N11 Cd3 Cl2 88.16(9) 7_554 6_654 ?
Cl1 Cd3 Cl2 179.35(5) . 6_654 ?
N9 Cd4 N9 99.37(18) . 4_655 ?
N9 Cd4 N10 85.02(12) . 4_655 ?
N9 Cd4 N10 175.16(13) 4_655 4_655 ?
N9 Cd4 N10 175.16(13) . . ?
N9 Cd4 N10 85.02(12) 4_655 . ?
N10 Cd4 N10 90.53(16) 4_655 . ?
N9 Cd4 N6 94.14(12) . 6_654 ?
N9 Cd4 N6 94.14(12) 4_655 6_654 ?
N10 Cd4 N6 87.55(12) 4_655 6_654 ?
N10 Cd4 N6 87.55(12) . 6_654 ?
N9 Cd4 Cl2 92.07(10) . . ?
N9 Cd4 Cl2 92.07(10) 4_655 . ?
N10 Cd4 Cl2 85.69(8) 4_655 . ?
N10 Cd4 Cl2 85.69(8) . . ?
N6 Cd4 Cl2 170.39(13) 6_654 . ?
N12 Cd5 N12 94.47(18) . 4 ?
N12 Cd5 N16 101.23(12) . . ?
N12 Cd5 N16 101.23(12) 4 . ?
N12 Cd5 N13 164.36(13) . . ?
N12 Cd5 N13 87.47(12) 4 . ?
N16 Cd5 N13 93.59(12) . . ?
N12 Cd5 N13 87.47(12) . 4 ?
N12 Cd5 N13 164.36(13) 4 4 ?
N16 Cd5 N13 93.59(12) . 4 ?
N13 Cd5 N13 86.60(17) . 4 ?
N12 Cd5 N20 83.93(14) . . ?
N12 Cd5 N20 83.93(14) 4 . ?
N16 Cd5 N20 172.3(2) . . ?
N13 Cd5 N20 80.84(15) . . ?
N13 Cd5 N20 80.84(15) 4 . ?
N3 Cd6 N3 96.45(17) 6_655 7_355 ?
N3 Cd6 N14 177.12(11) 6_655 3 ?
N3 Cd6 N14 84.74(12) 7_355 3 ?
N3 Cd6 N14 84.74(12) 6_655 2 ?
N3 Cd6 N14 177.12(11) 7_355 2 ?
N14 Cd6 N14 93.95(16) 3 2 ?
N3 Cd6 N18 96.68(12) 6_655 . ?
N3 Cd6 N18 96.68(12) 7_355 . ?
N14 Cd6 N18 85.76(12) 3 . ?
N14 Cd6 N18 85.76(12) 2 . ?
N3 Cd6 N17 91.80(11) 6_655 2 ?
N3 Cd6 N17 91.80(11) 7_355 2 ?
N14 Cd6 N17 85.54(11) 3 2 ?
N14 Cd6 N17 85.54(11) 2 2 ?
N18 Cd6 N17 167.24(16) . 2 ?
Cd3 Cl1 Cd2 90.28(5) . . ?
Cd4 Cl2 Cd3 91.76(4) . 6_655 ?
C1 N1 N2 106.7(3) . . ?
C1 N1 Cd1 127.7(3) . . ?
N2 N1 Cd1 125.7(2) . . ?
C2 N2 N1 105.2(3) . . ?
C2 N2 Cd2 130.9(3) . . ?
N1 N2 Cd2 123.1(2) . . ?
C2 N3 C1 101.2(3) . . ?
C2 N3 Cd6 138.5(3) . 6_654 ?
C1 N3 Cd6 119.6(2) . 6_654 ?
C3 N4 N5 105.3(4) . . ?
C3 N4 Cd1 128.9(4) . . ?
N5 N4 Cd1 125.8(3) . . ?
C4 N5 N4 104.7(5) . . ?
C4 N5 Cd2 134.3(4) . . ?
N4 N5 Cd2 121.0(3) . . ?
C3 N6 C4 101.1(5) . . ?
C3 N6 Cd4 113.9(4) . 6_655 ?
C4 N6 Cd4 145.0(4) . 6_655 ?
C5 N7 N8 105.4(3) . . ?
C5 N7 Cd2 134.8(3) . . ?
N8 N7 Cd2 119.6(2) . . ?
C6 N8 N7 105.8(3) . . ?
C6 N8 Cd3 131.4(3) . . ?
N7 N8 Cd3 122.8(2) . . ?
C5 N9 C6 102.4(3) . . ?
C5 N9 Cd4 125.4(3) . . ?
C6 N9 Cd4 131.4(3) . . ?
C7 N10 N11 105.8(3) . . ?
C7 N10 Cd4 132.5(3) . . ?
N11 N10 Cd4 121.7(2) . . ?
C8 N11 N10 106.1(3) . . ?
C8 N11 Cd3 130.9(3) . 6_655 ?
N10 N11 Cd3 122.2(2) . 6_655 ?
C8 N12 C7 101.4(3) . . ?
C8 N12 Cd5 128.2(3) . . ?
C7 N12 Cd5 128.1(3) . . ?
C9 N13 N14 105.1(3) . . ?
C9 N13 Cd5 129.3(3) . . ?
N14 N13 Cd5 125.1(2) . . ?
C10 N14 N13 105.7(3) . . ?
C10 N14 Cd6 128.3(3) . 2_554 ?
N13 N14 Cd6 124.4(2) . 2_554 ?
C9 N15 C10 101.6(3) . . ?
C9 N15 Cd1 122.9(3) . 6_554 ?
C10 N15 Cd1 134.0(3) . 6_554 ?
C12 N16 N17 104.3(4) . . ?
C12 N16 Cd5 132.3(4) . . ?
N17 N16 Cd5 123.4(3) . . ?
C11 N17 N16 104.8(4) . . ?
C11 N17 Cd6 130.4(4) . 2_554 ?
N16 N17 Cd6 124.8(3) . 2_554 ?
C12 N18 C11 101.5(5) . . ?
C12 N18 Cd6 138.4(4) . . ?
C11 N18 Cd6 120.1(4) . . ?
C15 N20 Cd5 140.3(6) . . ?
C13 N21 Cd1 155.1(7) . . ?
N1 C1 N3 113.0(3) . . ?
N1 C1 H1A 123.5 . . ?
N3 C1 H1A 123.5 . . ?
N2 C2 N3 114.0(3) . . ?
N2 C2 H2A 123.0 . . ?
N3 C2 H2A 123.0 . . ?
N4 C3 N6 114.7(5) . . ?
N4 C3 H3A 122.6 . . ?
N6 C3 H3A 122.6 . . ?
N5 C4 N6 114.2(5) . . ?
N5 C4 H4A 122.9 . . ?
N6 C4 H4A 122.9 . . ?
N7 C5 N9 113.3(4) . . ?
N7 C5 H5A 123.4 . . ?
N9 C5 H5A 123.4 . . ?
N8 C6 N9 113.1(4) . . ?
N8 C6 H6A 123.5 . . ?
N9 C6 H6A 123.5 . . ?
N10 C7 N12 113.2(4) . . ?
N10 C7 H7A 123.4 . . ?
N12 C7 H7A 123.4 . . ?
N11 C8 N12 113.5(4) . . ?
N11 C8 H8A 123.2 . . ?
N12 C8 H8A 123.2 . . ?
N13 C9 N15 114.4(3) . . ?
N13 C9 H9A 122.8 . . ?
N15 C9 H9A 122.8 . . ?
N14 C10 N15 113.1(4) . . ?
N14 C10 H10A 123.4 . . ?
N15 C10 H10A 123.4 . . ?
N17 C11 N18 115.1(5) . . ?
N17 C11 H11A 122.5 . . ?
N18 C11 H11A 122.5 . . ?
N18 C12 N16 114.3(5) . . ?
N18 C12 H12A 122.8 . . ?
N16 C12 H12A 122.8 . . ?
N21 C13 C14 177.8(9) . . ?
C13 C14 H14C 111.1 . . ?
C13 C14 H14A 108.2 . . ?
H14C C14 H14A 110.7 . . ?
C13 C14 H14B 108.6 . . ?
H14C C14 H14B 110.7 . . ?
H14A C14 H14B 107.6 . . ?
N20 C15 C16 179.5(9) . . ?
C15 C16 H16C 109.6 . . ?
C15 C16 H16A 109.9 . . ?
H16C C16 H16A 109.1 . . ?
C15 C16 H16B 110.6 . . ?
H16C C16 H16B 109.0 . . ?
H16A C16 H16B 108.7 . . ?

loop_
_geom_bond_atom_site_label_1
_geom_bond_atom_site_label_2
_geom_bond_distance
_geom_bond_site_symmetry_2
_geom_bond_publ_flag
Cd1 N1 2.301(3) . ?
Cd1 N1 2.301(3) 4_755 ?
Cd1 N15 2.305(3) 7_655 ?
Cd1 N15 2.305(3) 6 ?
Cd1 N4 2.346(4) . ?
Cd1 N21 2.534(5) . ?
Cd2 N7 2.335(3) . ?
Cd2 N7 2.335(3) 4_755 ?
Cd2 N2 2.336(3) . ?
Cd2 N2 2.336(3) 4_755 ?
Cd2 N5 2.393(5) . ?
Cd2 Cl1 2.6921(16) . ?
Cd3 N8 2.302(3) 4_755 ?
Cd3 N8 2.302(3) . ?
Cd3 N11 2.319(3) 6_654 ?
Cd3 N11 2.319(3) 7_554 ?
Cd3 Cl1 2.6395(16) . ?
Cd3 Cl2 2.6887(15) 6_654 ?
Cd4 N9 2.311(3) . ?
Cd4 N9 2.311(3) 4_655 ?
Cd4 N10 2.371(3) 4_655 ?
Cd4 N10 2.371(3) . ?
Cd4 N6 2.446(5) 6_654 ?
Cd4 Cl2 2.6742(15) . ?
Cd5 N12 2.300(3) . ?
Cd5 N12 2.300(3) 4 ?
Cd5 N16 2.311(5) . ?
Cd5 N13 2.323(3) . ?
Cd5 N13 2.323(3) 4 ?
Cd5 N20 2.657(6) . ?
Cd6 N3 2.314(3) 6_655 ?
Cd6 N3 2.314(3) 7_355 ?
Cd6 N14 2.351(3) 3 ?
Cd6 N14 2.351(3) 2 ?
Cd6 N18 2.416(5) . ?
Cd6 N17 2.507(4) 2 ?
Cl2 Cd3 2.6887(15) 6_655 ?
N1 C1 1.317(5) . ?
N1 N2 1.361(5) . ?
N2 C2 1.325(5) . ?
N3 C2 1.343(5) . ?
N3 C1 1.357(5) . ?
N3 Cd6 2.314(3) 6_654 ?
N4 C3 1.318(7) . ?
N4 N5 1.386(7) . ?
N5 C4 1.325(7) . ?
N6 C3 1.332(7) . ?
N6 C4 1.349(8) . ?
N6 Cd4 2.446(5) 6_655 ?
N7 C5 1.323(5) . ?
N7 N8 1.372(5) . ?
N8 C6 1.319(5) . ?
N9 C5 1.336(5) . ?
N9 C6 1.339(6) . ?
N10 C7 1.327(5) . ?
N10 N11 1.351(5) . ?
N11 C8 1.329(6) . ?
N11 Cd3 2.319(3) 6_655 ?
N12 C8 1.335(6) . ?
N12 C7 1.351(5) . ?
N13 C9 1.310(5) . ?
N13 N14 1.367(4) . ?
N14 C10 1.324(5) . ?
N14 Cd6 2.351(3) 2_554 ?
N15 C9 1.330(5) . ?
N15 C10 1.335(5) . ?
N15 Cd1 2.305(3) 6_554 ?
N16 C12 1.349(8) . ?
N16 N17 1.387(6) . ?
N17 C11 1.299(7) . ?
N17 Cd6 2.507(4) 2_554 ?
N18 C12 1.303(7) . ?
N18 C11 1.348(7) . ?
N20 C15 1.127(11) . ?
N21 C13 1.082(10) . ?
C1 H1A 0.9300 . ?
C2 H2A 0.9300 . ?
C3 H3A 0.9300 . ?
C4 H4A 0.9300 . ?
C5 H5A 0.9300 . ?
C6 H6A 0.9300 . ?
C7 H7A 0.9300 . ?
C8 H8A 0.9300 . ?
C9 H9A 0.9300 . ?
C10 H10A 0.9300 . ?
C11 H11A 0.9300 . ?
C12 H12A 0.9300 . ?
C13 C14 1.453(12) . ?
C14 H14C 0.9600 . ?
C14 H14A 0.9599 . ?
C14 H14B 0.9600 . ?
C15 C16 1.443(14) . ?
C16 H16C 0.9601 . ?
C16 H16A 0.9600 . ?
C16 H16B 0.9601 . ?
